data_4302692
loop_
_publ_author_name
'Paul H. Tobash'
'Svilen Bobev'
'Joe D. Thompson'
'John L. Sarrao'

_publ_section_title
;
Magnesium Substitutions in Rare-Earth Metal Germanides with the
Orthorhombic Gd5Si4-type Structure. Synthesis, Crystal Chemistry, and
Magnetic Properties of RE5-xMgxGe4 (RE= Gd-Tm, Lu, and Y)
;
_journal_name_full 'Inorganic Chemistry'
_journal_page_first 6641
_journal_page_last 6651
_journal_paper_doi 10.1021/ic900616c
_journal_volume 48
_journal_year 2009
_chemical_formula_moiety 4(Ge),3.05(Ho),1.95(Mg)
_chemical_formula_sum 'Ge4 Ho3.05 Mg1.95'
_chemical_formula_weight 840.80
_chemical_name_systematic
; 
 ? 
;
_space_group_IT_number 62
_symmetry_cell_setting orthorhombic
_symmetry_space_group_name_Hall '-P 2ac 2n'
_symmetry_space_group_name_H-M 'P n m a'
_atom_sites_solution_primary direct
_atom_sites_solution_secondary difmap
_audit_creation_method SHELXL-97
_cell_angle_alpha 90.00
_cell_angle_beta 90.00
_cell_angle_gamma 90.00
_cell_formula_units_Z 4
_cell_length_a 7.0084(7)
_cell_length_b 14.2769(14)
_cell_length_c 7.6482(7)
_cell_measurement_reflns_used 812
_cell_measurement_temperature 120(2)
_cell_measurement_theta_max 26.37
_cell_measurement_theta_min 2.85
_cell_volume 765.27(13)
_computing_cell_refinement 'SAINT (Bruker, 2002)'
_computing_data_collection 'SMART (Bruker, 2002)'
_computing_data_reduction SAINT
_computing_molecular_graphics 'XP in SHELXTL'
_computing_publication_material SHELXTL
_computing_structure_refinement SHELXTL
_computing_structure_solution 'SHELXTL (Bruker, 2002)'
_diffrn_ambient_temperature 120(2)
_diffrn_measured_fraction_theta_full 1.000
_diffrn_measured_fraction_theta_max 1.000
_diffrn_measurement_device_type 'Bruker SMART APEX'
_diffrn_measurement_method \w
_diffrn_radiation_monochromator graphite
_diffrn_radiation_source 'fine-focus sealed tube'
_diffrn_radiation_type MoK\a
_diffrn_radiation_wavelength 0.71073
_diffrn_reflns_av_R_equivalents 0.0374
_diffrn_reflns_av_sigmaI/netI 0.0197
_diffrn_reflns_limit_h_max 8
_diffrn_reflns_limit_h_min -8
_diffrn_reflns_limit_k_max 17
_diffrn_reflns_limit_k_min -17
_diffrn_reflns_limit_l_max 9
_diffrn_reflns_limit_l_min -9
_diffrn_reflns_number 7528
_diffrn_reflns_theta_full 26.37
_diffrn_reflns_theta_max 26.37
_diffrn_reflns_theta_min 2.85
_exptl_absorpt_coefficient_mu 46.685
_exptl_absorpt_correction_T_max 0.1582
_exptl_absorpt_correction_T_min 0.0782
_exptl_absorpt_correction_type multi-scan
_exptl_absorpt_process_details 'SADABS (Sheldrick, 2003)'
_exptl_crystal_colour silver
_exptl_crystal_density_diffrn 7.298
_exptl_crystal_density_method 'not measured'
_exptl_crystal_description irregular
_exptl_crystal_F_000 1423
_exptl_crystal_size_max 0.06
_exptl_crystal_size_mid 0.05
_exptl_crystal_size_min 0.04
_refine_diff_density_max 1.434
_refine_diff_density_min -1.011
_refine_diff_density_rms 0.243
_refine_ls_extinction_coef 0.00068(5)
_refine_ls_extinction_expression Fc^*^=kFc[1+0.001xFc^2^\l^3^/sin(2\q)]^-1/4^
_refine_ls_extinction_method SHELXL
_refine_ls_goodness_of_fit_ref 1.167
_refine_ls_matrix_type full
_refine_ls_number_parameters 48
_refine_ls_number_reflns 812
_refine_ls_number_restraints 0
_refine_ls_restrained_S_all 1.167
_refine_ls_R_factor_all 0.0220
_refine_ls_R_factor_gt 0.0199
_refine_ls_shift/su_max 0.001
_refine_ls_shift/su_mean 0.000
_refine_ls_structure_factor_coef Fsqd
_refine_ls_weighting_details 'calc w=1/[\s^2^(Fo^2^)+(0.0137P)^2^+4.1426P] where P=(Fo^2^+2Fc^2^)/3'
_refine_ls_weighting_scheme calc
_refine_ls_wR_factor_gt 0.0398
_refine_ls_wR_factor_ref 0.0404
_reflns_number_gt 767
_reflns_number_total 812
_reflns_threshold_expression >2sigma(I)
_cod_data_source_file ic900616c_si_002_05.cif
_cod_data_source_block Ho305
_cod_depositor_comments
;
The following automatic conversions were performed:
'_symmetry_cell_setting' value 'Orthorhombic' changed to 'orthorhombic'
according to '/home/saulius/struct/CIF-dictionaries/cif_core.dic'
dictionary named 'cif_core.dic' version 2.4.1 from 2010-06-29.

Automatic conversion script
Id: cif_fix_enum 1527 2010-12-29 10:47:43Z saulius 
;
_cod_database_code 4302692

loop_
_symmetry_equiv_pos_as_xyz
'x, y, z'
'-x+1/2, -y, z+1/2'
'-x, y+1/2, -z'
'x+1/2, -y+1/2, -z+1/2'
'-x, -y, -z'
'x-1/2, y, -z-1/2'
'x, -y-1/2, z'
'-x-1/2, y-1/2, z-1/2'

loop_
_atom_site_label
_atom_site_type_symbol
_atom_site_fract_x
_atom_site_fract_y
_atom_site_fract_z
_atom_site_U_iso_or_equiv
_atom_site_adp_type
_atom_site_occupancy
_atom_site_symmetry_multiplicity
_atom_site_calc_flag
_atom_site_refinement_flags
_atom_site_disorder_assembly
_atom_site_disorder_group
Ho2 Ho 0.00665(4) 0.09495(2) 0.81692(4) 0.00548(11) Uani 1 1 d . . .
Ho1 Ho 0.17001(7) 0.12627(4) 0.32195(6) 0.00494(18) Uani 0.5259(18) 1 d P . .
Mg* Mg 0.17001(7) 0.12627(4) 0.32195(6) 0.00494(18) Uani 0.4741(18) 1 d P . .
Ge3 Ge 0.16874(10) 0.96312(5) 0.53409(9) 0.00544(17) Uani 1 1 d . . .
Ge1 Ge 0.97275(14) 0.2500 0.09708(13) 0.0073(2) Uani 1 2 d S . .
Ge2 Ge 0.21300(14) 0.2500 0.63802(13) 0.0047(2) Uani 1 2 d S . .
Mg Mg 0.3412(5) 0.2500 -0.0116(4) 0.0090(7) Uani 1 2 d S . .

loop_
_atom_site_aniso_label
_atom_site_aniso_U_11
_atom_site_aniso_U_22
_atom_site_aniso_U_33
_atom_site_aniso_U_23
_atom_site_aniso_U_13
_atom_site_aniso_U_12
Ho2 0.00447(17) 0.00653(18) 0.00545(18) 0.00035(11) 0.00013(12) 0.00029(11)
Ho1 0.0051(3) 0.0056(3) 0.0041(3) -0.00014(19) 0.00047(19) -0.00084(19)
Mg* 0.0051(3) 0.0056(3) 0.0041(3) -0.00014(19) 0.00047(19) -0.00084(19)
Ge3 0.0050(3) 0.0064(3) 0.0050(3) 0.0001(2) 0.0001(3) 0.0009(3)
Ge1 0.0053(5) 0.0095(5) 0.0071(5) 0.000 -0.0012(4) 0.000
Ge2 0.0041(5) 0.0056(5) 0.0045(5) 0.000 -0.0003(4) 0.000
Mg 0.0080(16) 0.0114(17) 0.0076(16) 0.000 0.0014(13) 0.000

loop_
_atom_type_symbol
_atom_type_description
_atom_type_scat_dispersion_real
_atom_type_scat_dispersion_imag
_atom_type_scat_source
Mg Mg 0.0486 0.0363 'International Tables Vol C Tables 4.2.6.8 and 6.1.1.4'
Ge Ge 0.1547 1.8001 'International Tables Vol C Tables 4.2.6.8 and 6.1.1.4'
Ho Ho -0.2175 4.6783 'International Tables Vol C Tables 4.2.6.8 and 6.1.1.4'

loop_
_geom_angle_atom_site_label_1
_geom_angle_atom_site_label_2
_geom_angle_atom_site_label_3
_geom_angle
_geom_angle_site_symmetry_1
_geom_angle_site_symmetry_3
_geom_angle_publ_flag
Ge3 Ho2 Ge2 95.37(2) 2_565 . ?
Ge3 Ho2 Ge2 131.72(2) 2_565 6_557 ?
Ge2 Ho2 Ge2 80.771(16) . 6_557 ?
Ge3 Ho2 Ge3 136.84(3) 2_565 5_566 ?
Ge2 Ho2 Ge3 89.62(2) . 5_566 ?
Ge2 Ho2 Ge3 91.42(2) 6_557 5_566 ?
Ge3 Ho2 Ge3 86.507(12) 2_565 1_545 ?
Ge2 Ho2 Ge3 87.28(2) . 1_545 ?
Ge2 Ho2 Ge3 140.60(2) 6_557 1_545 ?
Ge3 Ho2 Ge3 50.85(2) 5_566 1_545 ?
Ge3 Ho2 Ge1 82.51(2) 2_565 1_456 ?
Ge2 Ho2 Ge1 79.83(2) . 1_456 ?
Ge2 Ho2 Ge1 49.32(2) 6_557 1_456 ?
Ge3 Ho2 Ge1 140.34(2) 5_566 1_456 ?
Ge3 Ho2 Ge1 162.15(2) 1_545 1_456 ?
Ge3 Ho2 Ge3 101.76(2) 2_565 6_547 ?
Ge2 Ho2 Ge3 161.95(2) . 6_547 ?
Ge2 Ho2 Ge3 83.58(2) 6_557 6_547 ?
Ge3 Ho2 Ge3 81.809(12) 5_566 6_547 ?
Ge3 Ho2 Ge3 99.31(2) 1_545 6_547 ?
Ge1 Ho2 Ge3 96.68(2) 1_456 6_547 ?
Ge3 Ho2 Mg 146.26(5) 2_565 6_556 ?
Ge2 Ho2 Mg 50.92(5) . 6_556 ?
Ge2 Ho2 Mg 51.47(5) 6_557 6_556 ?
Ge3 Ho2 Mg 56.04(4) 5_566 6_556 ?
Ge3 Ho2 Mg 92.35(5) 1_545 6_556 ?
Ge1 Ho2 Mg 89.06(4) 1_456 6_556 ?
Ge3 Ho2 Mg 111.67(5) 6_547 6_556 ?
Ge3 Ho2 Mg 56.26(4) 2_565 1_556 ?
Ge2 Ho2 Mg 51.18(5) . 1_556 ?
Ge2 Ho2 Mg 87.15(4) 6_557 1_556 ?
Ge3 Ho2 Mg 140.50(5) 5_566 1_556 ?
Ge3 Ho2 Mg 113.84(5) 1_545 1_556 ?
Ge1 Ho2 Mg 48.32(5) 1_456 1_556 ?
Ge3 Ho2 Mg 136.97(5) 6_547 1_556 ?
Mg Ho2 Mg 94.24(6) 6_556 1_556 ?
Ge3 Ho2 Mg* 100.838(18) 2_565 5_556 ?
Ge2 Ho2 Mg* 133.83(2) . 5_556 ?
Ge2 Ho2 Mg* 116.41(2) 6_557 5_556 ?
Ge3 Ho2 Mg* 50.108(16) 5_566 5_556 ?
Ge3 Ho2 Mg* 51.430(16) 1_545 5_556 ?
Ge1 Ho2 Mg* 144.78(2) 1_456 5_556 ?
Ge3 Ho2 Mg* 48.151(15) 6_547 5_556 ?
Mg Ho2 Mg* 104.66(4) 6_556 5_556 ?
Mg Ho2 Mg* 155.81(4) 1_556 5_556 ?
Ge3 Ho2 Ho1 100.838(18) 2_565 5_556 ?
Ge2 Ho2 Ho1 133.83(2) . 5_556 ?
Ge2 Ho2 Ho1 116.41(2) 6_557 5_556 ?
Ge3 Ho2 Ho1 50.108(16) 5_566 5_556 ?
Ge3 Ho2 Ho1 51.430(16) 1_545 5_556 ?
Ge1 Ho2 Ho1 144.78(2) 1_456 5_556 ?
Ge3 Ho2 Ho1 48.151(15) 6_547 5_556 ?
Mg Ho2 Ho1 104.66(4) 6_556 5_556 ?
Mg Ho2 Ho1 155.81(4) 1_556 5_556 ?
Mg* Ho2 Ho1 0.000(17) 5_556 5_556 ?
Ge3 Ho2 Ho2 154.465(17) 2_565 6_557 ?
Ge2 Ho2 Ho2 109.72(2) . 6_557 ?
Ge2 Ho2 Ho2 51.859(16) 6_557 6_557 ?
Ge3 Ho2 Ho2 50.935(15) 5_566 6_557 ?
Ge3 Ho2 Ho2 99.026(17) 1_545 6_557 ?
Ge1 Ho2 Ho2 96.93(2) 1_456 6_557 ?
Ge3 Ho2 Ho2 52.815(14) 6_547 6_557 ?
Mg Ho2 Ho2 58.88(5) 6_556 6_557 ?
Mg Ho2 Ho2 138.78(4) 1_556 6_557 ?
Mg* Ho2 Ho2 65.284(10) 5_556 6_557 ?
Ho1 Ho2 Ho2 65.284(10) 5_556 6_557 ?
Ge3 Ho1 Ge1 90.22(3) 2_564 1_455 ?
Ge3 Ho1 Ge1 98.91(3) 2_564 6_556 ?
Ge1 Ho1 Ge1 96.30(2) 1_455 6_556 ?
Ge3 Ho1 Ge3 94.424(18) 2_564 1_545 ?
Ge1 Ho1 Ge3 149.21(3) 1_455 1_545 ?
Ge1 Ho1 Ge3 112.93(3) 6_556 1_545 ?
Ge3 Ho1 Ge3 115.41(3) 2_564 5_566 ?
Ge1 Ho1 Ge3 96.04(3) 1_455 5_566 ?
Ge1 Ho1 Ge3 143.35(3) 6_556 5_566 ?
Ge3 Ho1 Ge3 54.67(3) 1_545 5_566 ?
Ge3 Ho1 Ge2 149.73(3) 2_564 . ?
Ge1 Ho1 Ge2 99.84(3) 1_455 . ?
Ge1 Ho1 Ge2 51.87(3) 6_556 . ?
Ge3 Ho1 Ge2 91.31(2) 1_545 . ?
Ge3 Ho1 Ge2 92.02(3) 5_566 . ?
Ge3 Ho1 Mg 153.00(6) 2_564 6_556 ?
Ge1 Ho1 Mg 65.46(6) 1_455 6_556 ?
Ge1 Ho1 Mg 95.43(5) 6_556 6_556 ?
Ge3 Ho1 Mg 100.89(4) 1_545 6_556 ?
Ge3 Ho1 Mg 59.38(4) 5_566 6_556 ?
Ge2 Ho1 Mg 52.59(6) . 6_556 ?
Ge3 Ho1 Mg 59.38(3) 2_564 . ?
Ge1 Ho1 Mg 51.54(6) 1_455 . ?
Ge1 Ho1 Mg 64.27(6) 6_556 . ?
Ge3 Ho1 Mg 151.05(4) 1_545 . ?
Ge3 Ho1 Mg 144.77(6) 5_566 . ?
Ge2 Ho1 Mg 105.56(4) . . ?
Mg Ho1 Mg 108.05(6) 6_556 . ?
Ge3 Ho1 Ho1 117.280(18) 2_564 7_565 ?
Ge1 Ho1 Ho1 51.319(16) 1_455 7_565 ?
Ge1 Ho1 Ho1 51.368(17) 6_556 7_565 ?
Ge3 Ho1 Ho1 145.139(17) 1_545 7_565 ?
Ge3 Ho1 Ho1 115.996(17) 5_566 7_565 ?
Ge2 Ho1 Ho1 54.052(15) . 7_565 ?
Mg Ho1 Ho1 57.02(3) 6_556 7_565 ?
Mg Ho1 Ho1 57.93(3) . 7_565 ?
Ge3 Ho1 Mg* 117.280(18) 2_564 7_565 ?
Ge1 Ho1 Mg* 51.319(16) 1_455 7_565 ?
Ge1 Ho1 Mg* 51.368(17) 6_556 7_565 ?
Ge3 Ho1 Mg* 145.139(17) 1_545 7_565 ?
Ge3 Ho1 Mg* 115.996(17) 5_566 7_565 ?
Ge2 Ho1 Mg* 54.052(15) . 7_565 ?
Mg Ho1 Mg* 57.02(3) 6_556 7_565 ?
Mg Ho1 Mg* 57.93(3) . 7_565 ?
Ho1 Ho1 Mg* 0.00(2) 7_565 7_565 ?
Ge3 Ho1 Ho2 59.860(18) 2_564 5_556 ?
Ge1 Ho1 Ho2 101.72(2) 1_455 5_556 ?
Ge1 Ho1 Ho2 151.80(2) 6_556 5_556 ?
Ge3 Ho1 Ho2 55.990(17) 1_545 5_556 ?
Ge3 Ho1 Ho2 55.912(17) 5_566 5_556 ?
Ge2 Ho1 Ho2 142.80(2) . 5_556 ?
Mg Ho1 Ho2 111.71(4) 6_556 5_556 ?
Mg Ho1 Ho2 111.61(4) . 5_556 ?
Ho1 Ho1 Ho2 152.683(10) 7_565 5_556 ?
Mg* Ho1 Ho2 152.683(10) 7_565 5_556 ?
Ge3 Ho1 Ho2 106.20(2) 2_564 6_657 ?
Ge1 Ho1 Ho2 148.30(2) 1_455 6_657 ?
Ge1 Ho1 Ho2 55.09(2) 6_556 6_657 ?
Ge3 Ho1 Ho2 58.023(17) 1_545 6_657 ?
Ge3 Ho1 Ho2 100.76(2) 5_566 6_657 ?
Ge2 Ho1 Ho2 53.197(18) . 6_657 ?
Mg Ho1 Ho2 100.77(6) 6_556 6_657 ?
Mg Ho1 Ho2 114.27(6) . 6_657 ?
Ho1 Ho1 Ho2 97.018(9) 7_565 6_657 ?
Mg* Ho1 Ho2 97.018(9) 7_565 6_657 ?
Ho2 Ho1 Ho2 109.967(15) 5_556 6_657 ?
Ge3 Ge3 Mg* 134.62(4) 5_576 2_565 ?
Ge3 Ge3 Ho1 134.62(4) 5_576 2_565 ?
Mg* Ge3 Ho1 0.00(3) 2_565 2_565 ?
Ge3 Ge3 Mg* 64.07(3) 5_576 1_565 ?
Mg* Ge3 Mg* 145.77(3) 2_565 1_565 ?
Ho1 Ge3 Mg* 145.77(3) 2_565 1_565 ?
Ge3 Ge3 Ho1 64.07(3) 5_576 1_565 ?
Mg* Ge3 Ho1 145.77(3) 2_565 1_565 ?
Ho1 Ge3 Ho1 145.77(3) 2_565 1_565 ?
Mg* Ge3 Ho1 0.00(3) 1_565 1_565 ?
Ge3 Ge3 Mg* 61.26(3) 5_576 5_566 ?
Mg* Ge3 Mg* 80.27(2) 2_565 5_566 ?
Ho1 Ge3 Mg* 80.27(2) 2_565 5_566 ?
Mg* Ge3 Mg* 125.33(3) 1_565 5_566 ?
Ho1 Ge3 Mg* 125.33(3) 1_565 5_566 ?
Ge3 Ge3 Ho1 61.26(3) 5_576 5_566 ?
Mg* Ge3 Ho1 80.27(2) 2_565 5_566 ?
Ho1 Ge3 Ho1 80.27(2) 2_565 5_566 ?
Mg* Ge3 Ho1 125.33(3) 1_565 5_566 ?
Ho1 Ge3 Ho1 125.33(3) 1_565 5_566 ?
Mg* Ge3 Ho1 0.00(3) 5_566 5_566 ?
Ge3 Ge3 Ho2 134.01(4) 5_576 2_564 ?
Mg* Ge3 Ho2 90.20(2) 2_565 2_564 ?
Ho1 Ge3 Ho2 90.20(2) 2_565 2_564 ?
Mg* Ge3 Ho2 84.60(2) 1_565 2_564 ?
Ho1 Ge3 Ho2 84.60(2) 1_565 2_564 ?
Mg* Ge3 Ho2 136.21(3) 5_566 2_564 ?
Ho1 Ge3 Ho2 136.21(3) 5_566 2_564 ?
Ge3 Ge3 Mg 110.67(7) 5_576 2_565 ?
Mg* Ge3 Mg 69.17(6) 2_565 2_565 ?
Ho1 Ge3 Mg 69.17(6) 2_565 2_565 ?
Mg* Ge3 Mg 138.57(7) 1_565 2_565 ?
Ho1 Ge3 Mg 138.57(7) 1_565 2_565 ?
Mg* Ge3 Mg 65.75(6) 5_566 2_565 ?
Ho1 Ge3 Mg 65.75(6) 5_566 2_565 ?
Ho2 Ge3 Mg 70.90(6) 2_564 2_565 ?
Ge3 Ge3 Ho2 64.91(3) 5_576 5_566 ?
Mg* Ge3 Ho2 136.97(3) 2_565 5_566 ?
Ho1 Ge3 Ho2 136.97(3) 2_565 5_566 ?
Mg* Ge3 Ho2 73.90(2) 1_565 5_566 ?
Ho1 Ge3 Ho2 73.90(2) 1_565 5_566 ?
Mg* Ge3 Ho2 83.44(2) 5_566 5_566 ?
Ho1 Ge3 Ho2 83.44(2) 5_566 5_566 ?
Ho2 Ge3 Ho2 74.874(17) 2_564 5_566 ?
Mg Ge3 Ho2 67.82(6) 2_565 5_566 ?
Ge3 Ge3 Ho2 64.23(3) 5_576 1_565 ?
Mg* Ge3 Ho2 82.80(2) 2_565 1_565 ?
Ho1 Ge3 Ho2 82.80(2) 2_565 1_565 ?
Mg* Ge3 Ho2 84.34(2) 1_565 1_565 ?
Ho1 Ge3 Ho2 84.34(2) 1_565 1_565 ?
Mg* Ge3 Ho2 72.66(2) 5_566 1_565 ?
Ho1 Ge3 Ho2 72.66(2) 5_566 1_565 ?
Ho2 Ge3 Ho2 148.70(3) 2_564 1_565 ?
Mg Ge3 Ho2 132.67(7) 2_565 1_565 ?
Ho2 Ge3 Ho2 129.14(2) 5_566 1_565 ?
Ge3 Ge3 Ho2 119.57(4) 5_576 6_667 ?
Mg* Ge3 Ho2 71.99(2) 2_565 6_667 ?
Ho1 Ge3 Ho2 71.99(2) 2_565 6_667 ?
Mg* Ge3 Ho2 73.826(19) 1_565 6_667 ?
Ho1 Ge3 Ho2 73.826(19) 1_565 6_667 ?
Mg* Ge3 Ho2 136.00(3) 5_566 6_667 ?
Ho1 Ge3 Ho2 136.00(3) 5_566 6_667 ?
Ho2 Ge3 Ho2 78.24(2) 2_564 6_667 ?
Mg Ge3 Ho2 129.44(6) 2_565 6_667 ?
Ho2 Ge3 Ho2 139.43(2) 5_566 6_667 ?
Ho2 Ge3 Ho2 70.567(16) 1_565 6_667 ?
Ge2 Ge1 Mg 117.51(8) 6_656 1_655 ?
Ge2 Ge1 Mg* 140.854(18) 6_656 7_665 ?
Mg Ge1 Mg* 73.80(6) 1_655 7_665 ?
Ge2 Ge1 Ho1 140.854(18) 6_656 7_665 ?
Mg Ge1 Ho1 73.80(6) 1_655 7_665 ?
Mg* Ge1 Ho1 0.000(16) 7_665 7_665 ?
Ge2 Ge1 Ho1 140.853(18) 6_656 1_655 ?
Mg Ge1 Ho1 73.80(6) 1_655 1_655 ?
Mg* Ge1 Ho1 77.36(3) 7_665 1_655 ?
Ho1 Ge1 Ho1 77.36(3) 7_665 1_655 ?
Ge2 Ge1 Mg* 140.853(18) 6_656 1_655 ?
Mg Ge1 Mg* 73.80(6) 1_655 1_655 ?
Mg* Ge1 Mg* 77.36(3) 7_665 1_655 ?
Ho1 Ge1 Mg* 77.36(3) 7_665 1_655 ?
Ho1 Ge1 Mg* 0.000(16) 1_655 1_655 ?
Ge2 Ge1 Mg* 67.68(3) 6_656 4 ?
Mg Ge1 Mg* 141.340(17) 1_655 4 ?
Mg* Ge1 Mg* 80.99(2) 7_665 4 ?
Ho1 Ge1 Mg* 80.99(2) 7_665 4 ?
Ho1 Ge1 Mg* 128.59(4) 1_655 4 ?
Mg* Ge1 Mg* 128.59(4) 1_655 4 ?
Ge2 Ge1 Ho1 67.68(3) 6_656 4 ?
Mg Ge1 Ho1 141.340(17) 1_655 4 ?
Mg* Ge1 Ho1 80.99(2) 7_665 4 ?
Ho1 Ge1 Ho1 80.99(2) 7_665 4 ?
Ho1 Ge1 Ho1 128.59(4) 1_655 4 ?
Mg* Ge1 Ho1 128.59(4) 1_655 4 ?
Mg* Ge1 Ho1 0.000(13) 4 4 ?
Ge2 Ge1 Mg* 67.68(3) 6_656 6_656 ?
Mg Ge1 Mg* 141.339(17) 1_655 6_656 ?
Mg* Ge1 Mg* 128.59(4) 7_665 6_656 ?
Ho1 Ge1 Mg* 128.59(4) 7_665 6_656 ?
Ho1 Ge1 Mg* 80.99(2) 1_655 6_656 ?
Mg* Ge1 Mg* 80.99(2) 1_655 6_656 ?
Mg* Ge1 Mg* 77.27(3) 4 6_656 ?
Ho1 Ge1 Mg* 77.27(3) 4 6_656 ?
Ge2 Ge1 Ho1 67.68(3) 6_656 6_656 ?
Mg Ge1 Ho1 141.339(17) 1_655 6_656 ?
Mg* Ge1 Ho1 128.59(4) 7_665 6_656 ?
Ho1 Ge1 Ho1 128.59(4) 7_665 6_656 ?
Ho1 Ge1 Ho1 80.99(2) 1_655 6_656 ?
Mg* Ge1 Ho1 80.99(2) 1_655 6_656 ?
Mg* Ge1 Ho1 77.27(3) 4 6_656 ?
Ho1 Ge1 Ho1 77.27(3) 4 6_656 ?
Mg* Ge1 Ho1 0.00(2) 6_656 6_656 ?
Ge2 Ge1 Ho2 64.37(2) 6_656 7_664 ?
Mg Ge1 Ho2 73.40(5) 1_655 7_664 ?
Mg* Ge1 Ho2 86.364(17) 7_665 7_664 ?
Ho1 Ge1 Ho2 86.364(17) 7_665 7_664 ?
Ho1 Ge1 Ho2 146.31(4) 1_655 7_664 ?
Mg* Ge1 Ho2 146.31(4) 1_655 7_664 ?
Mg* Ge1 Ho2 76.240(18) 4 7_664 ?
Ho1 Ge1 Ho2 76.240(18) 4 7_664 ?
Mg* Ge1 Ho2 131.05(4) 6_656 7_664 ?
Ho1 Ge1 Ho2 131.05(4) 6_656 7_664 ?
Ge2 Ge1 Ho2 64.37(2) 6_656 1_654 ?
Mg Ge1 Ho2 73.40(5) 1_655 1_654 ?
Mg* Ge1 Ho2 146.31(4) 7_665 1_654 ?
Ho1 Ge1 Ho2 146.31(4) 7_665 1_654 ?
Ho1 Ge1 Ho2 86.363(16) 1_655 1_654 ?
Mg* Ge1 Ho2 86.363(16) 1_655 1_654 ?
Mg* Ge1 Ho2 131.05(4) 4 1_654 ?
Ho1 Ge1 Ho2 131.05(4) 4 1_654 ?
Mg* Ge1 Ho2 76.240(18) 6_656 1_654 ?
Ho1 Ge1 Ho2 76.240(18) 6_656 1_654 ?
Ho2 Ge1 Ho2 91.52(3) 7_664 1_654 ?
Ge1 Ge2 Mg 115.00(8) 6_556 6_556 ?
Ge1 Ge2 Mg 116.10(8) 6_556 1_556 ?
Mg Ge2 Mg 128.90(10) 6_556 1_556 ?
Ge1 Ge2 Ho2 131.956(15) 6_556 7_565 ?
Mg Ge2 Ho2 72.81(5) 6_556 7_565 ?
Mg Ge2 Ho2 73.66(5) 1_556 7_565 ?
Ge1 Ge2 Ho2 131.955(15) 6_556 . ?
Mg Ge2 Ho2 72.81(5) 6_556 . ?
Mg Ge2 Ho2 73.66(5) 1_556 . ?
Ho2 Ge2 Ho2 96.07(3) 7_565 . ?
Ge1 Ge2 Ho1 60.44(3) 6_556 . ?
Mg Ge2 Ho1 68.08(6) 6_556 . ?
Mg Ge2 Ho1 142.51(2) 1_556 . ?
Ho2 Ge2 Ho1 139.21(4) 7_565 . ?
Ho2 Ge2 Ho1 83.343(17) . . ?
Ge1 Ge2 Ho1 60.44(3) 6_556 7_565 ?
Mg Ge2 Ho1 68.08(6) 6_556 7_565 ?
Mg Ge2 Ho1 142.51(2) 1_556 7_565 ?
Ho2 Ge2 Ho1 83.344(17) 7_565 7_565 ?
Ho2 Ge2 Ho1 139.20(4) . 7_565 ?
Ho1 Ge2 Ho1 71.90(3) . 7_565 ?
Ge1 Ge2 Mg* 60.44(3) 6_556 7_565 ?
Mg Ge2 Mg* 68.08(6) 6_556 7_565 ?
Mg Ge2 Mg* 142.51(2) 1_556 7_565 ?
Ho2 Ge2 Mg* 83.344(17) 7_565 7_565 ?
Ho2 Ge2 Mg* 139.20(4) . 7_565 ?
Ho1 Ge2 Mg* 71.90(3) . 7_565 ?
Ho1 Ge2 Mg* 0.00(2) 7_565 7_565 ?
Ge1 Ge2 Ho2 66.32(2) 6_556 4_556 ?
Mg Ge2 Ho2 132.35(2) 6_556 4_556 ?
Mg Ge2 Ho2 71.18(5) 1_556 4_556 ?
Ho2 Ge2 Ho2 74.663(12) 7_565 4_556 ?
Ho2 Ge2 Ho2 144.84(4) . 4_556 ?
Ho1 Ge2 Ho2 125.87(3) . 4_556 ?
Ho1 Ge2 Ho2 74.430(18) 7_565 4_556 ?
Mg* Ge2 Ho2 74.430(18) 7_565 4_556 ?
Ge1 Ge2 Ho2 66.32(2) 6_556 6_657 ?
Mg Ge2 Ho2 132.35(2) 6_556 6_657 ?
Mg Ge2 Ho2 71.18(5) 1_556 6_657 ?
Ho2 Ge2 Ho2 144.84(4) 7_565 6_657 ?
Ho2 Ge2 Ho2 74.662(13) . 6_657 ?
Ho1 Ge2 Ho2 74.429(17) . 6_657 ?
Ho1 Ge2 Ho2 125.87(3) 7_565 6_657 ?
Mg* Ge2 Ho2 125.87(3) 7_565 6_657 ?
Ho2 Ge2 Ho2 93.38(3) 4_556 6_657 ?
Ge1 Mg Ge2 177.49(14) 1_455 6_656 ?
Ge1 Mg Ge2 89.31(10) 1_455 1_554 ?
Ge2 Mg Ge2 88.19(9) 6_656 1_554 ?
Ge1 Mg Ge3 86.75(6) 1_455 8_655 ?
Ge2 Mg Ge3 93.51(6) 6_656 8_655 ?
Ge2 Mg Ge3 95.80(6) 1_554 8_655 ?
Ge1 Mg Ge3 86.75(6) 1_455 2_564 ?
Ge2 Mg Ge3 93.50(6) 6_656 2_564 ?
Ge2 Mg Ge3 95.79(6) 1_554 2_564 ?
Ge3 Mg Ge3 166.63(12) 8_655 2_564 ?
Ge1 Mg Mg* 122.60(9) 1_455 4 ?
Ge2 Mg Mg* 59.33(6) 6_656 4 ?
Ge2 Mg Mg* 130.51(8) 1_554 4 ?
Ge3 Mg Mg* 54.87(3) 8_655 4 ?
Ge3 Mg Mg* 120.38(9) 2_564 4 ?
Ge1 Mg Ho1 122.60(9) 1_455 4 ?
Ge2 Mg Ho1 59.33(6) 6_656 4 ?
Ge2 Mg Ho1 130.51(8) 1_554 4 ?
Ge3 Mg Ho1 54.87(3) 8_655 4 ?
Ge3 Mg Ho1 120.38(9) 2_564 4 ?
Mg* Mg Ho1 0.000(15) 4 4 ?
Ge1 Mg Mg* 122.60(9) 1_455 6_656 ?
Ge2 Mg Mg* 59.33(6) 6_656 6_656 ?
Ge2 Mg Mg* 130.51(8) 1_554 6_656 ?
Ge3 Mg Mg* 120.38(9) 8_655 6_656 ?
Ge3 Mg Mg* 54.87(3) 2_564 6_656 ?
Mg* Mg Mg* 65.95(7) 4 6_656 ?
Ho1 Mg Mg* 65.95(7) 4 6_656 ?
Ge1 Mg Ho1 122.60(9) 1_455 6_656 ?
Ge2 Mg Ho1 59.33(6) 6_656 6_656 ?
Ge2 Mg Ho1 130.51(8) 1_554 6_656 ?
Ge3 Mg Ho1 120.38(9) 8_655 6_656 ?
Ge3 Mg Ho1 54.87(3) 2_564 6_656 ?
Mg* Mg Ho1 65.95(7) 4 6_656 ?
Ho1 Mg Ho1 65.95(7) 4 6_656 ?
Mg* Mg Ho1 0.00(2) 6_656 6_656 ?
Ge1 Mg Ge1 88.36(9) 1_455 6_556 ?
Ge2 Mg Ge1 94.14(9) 6_656 6_556 ?
Ge2 Mg Ge1 177.67(12) 1_554 6_556 ?
Ge3 Mg Ge1 84.07(6) 8_655 6_556 ?
Ge3 Mg Ge1 84.07(6) 2_564 6_556 ?
Mg* Mg Ge1 51.14(5) 4 6_556 ?
Ho1 Mg Ge1 51.14(5) 4 6_556 ?
Mg* Mg Ge1 51.14(5) 6_656 6_556 ?
Ho1 Mg Ge1 51.14(5) 6_656 6_556 ?
Ge1 Mg Mg* 54.66(6) 1_455 7_565 ?
Ge2 Mg Mg* 127.22(9) 6_656 7_565 ?
Ge2 Mg Mg* 127.76(9) 1_554 7_565 ?
Ge3 Mg Mg* 51.46(3) 8_655 7_565 ?
Ge3 Mg Mg* 115.57(9) 2_564 7_565 ?
Mg* Mg Mg* 67.93(5) 4 7_565 ?
Ho1 Mg Mg* 67.93(5) 4 7_565 ?
Mg* Mg Mg* 101.67(9) 6_656 7_565 ?
Ho1 Mg Mg* 101.67(9) 6_656 7_565 ?
Ge1 Mg Mg* 50.53(5) 6_556 7_565 ?

loop_
_geom_bond_atom_site_label_1
_geom_bond_atom_site_label_2
_geom_bond_distance
_geom_bond_site_symmetry_2
_geom_bond_publ_flag
Ho2 Ge3 2.9362(8) 2_565 ?
Ho2 Ge2 2.9773(7) . ?
Ho2 Ge2 3.0421(7) 6_557 ?
Ho2 Ge3 3.0669(8) 5_566 ?
Ho2 Ge3 3.0841(8) 1_545 ?
Ho2 Ge1 3.0900(8) 1_456 ?
Ho2 Ge3 3.2325(8) 6_547 ?
Ho2 Mg 3.420(2) 6_556 ?
Ho2 Mg 3.481(3) 1_556 ?
Ho2 Mg* 3.5547(6) 5_556 ?
Ho2 Ho1 3.5547(6) 5_556 ?
Ho2 Ho2 3.6507(4) 6_557 ?
Ho1 Ge3 2.7844(9) 2_564 ?
Ho1 Ge1 2.8265(9) 1_455 ?
Ho1 Ge1 2.8295(9) 6_556 ?
Ho1 Ge3 2.8387(9) 1_545 ?
Ho1 Ge3 2.9116(9) 5_566 ?
Ho1 Ge2 3.0092(9) . ?
Ho1 Mg 3.246(3) 6_556 ?
Ho1 Mg 3.327(3) . ?
Ho1 Ho1 3.5330(11) 7_565 ?
Ho1 Mg* 3.5330(11) 7_565 ?
Ho1 Ho2 3.5547(6) 5_556 ?
Ho1 Ho2 3.6599(6) 6_657 ?
Ge3 Ge3 2.6411(14) 5_576 ?
Ge3 Mg* 2.7843(9) 2_565 ?
Ge3 Ho1 2.7843(9) 2_565 ?
Ge3 Mg* 2.8387(9) 1_565 ?
Ge3 Ho1 2.8387(9) 1_565 ?
Ge3 Mg* 2.9116(9) 5_566 ?
Ge3 Ho1 2.9116(9) 5_566 ?
Ge3 Ho2 2.9362(8) 2_564 ?
Ge3 Mg 3.0635(8) 2_565 ?
Ge3 Ho2 3.0669(8) 5_566 ?
Ge3 Ho2 3.0842(8) 1_565 ?
Ge3 Ho2 3.2325(8) 6_667 ?
Ge1 Ge2 2.5587(14) 6_656 ?
Ge1 Mg 2.713(3) 1_655 ?
Ge1 Mg* 2.8265(9) 7_665 ?
Ge1 Ho1 2.8265(9) 7_665 ?
Ge1 Ho1 2.8266(9) 1_655 ?
Ge1 Mg* 2.8266(9) 1_655 ?
Ge1 Mg* 2.8295(9) 4 ?
Ge1 Ho1 2.8295(9) 4 ?
Ge1 Mg* 2.8295(9) 6_656 ?
Ge1 Ho1 2.8295(9) 6_656 ?
Ge1 Ho2 3.0900(8) 7_664 ?
Ge1 Ho2 3.0900(8) 1_654 ?
Ge2 Ge1 2.5587(14) 6_556 ?
Ge2 Mg 2.779(3) 6_556 ?
Ge2 Mg 2.826(3) 1_556 ?
Ge2 Ho2 2.9773(7) 7_565 ?
Ge2 Ho1 3.0092(9) 7_565 ?
Ge2 Mg* 3.0092(9) 7_565 ?
Ge2 Ho2 3.0421(7) 4_556 ?
Ge2 Ho2 3.0421(7) 6_657 ?
Mg Ge1 2.713(3) 1_455 ?
Mg Ge2 2.779(3) 6_656 ?
Mg Ge2 2.826(3) 1_554 ?
Mg Ge3 3.0635(8) 8_655 ?
Mg Ge3 3.0635(8) 2_564 ?
Mg Mg* 3.246(3) 4 ?
Mg Ho1 3.246(3) 4 ?
Mg Mg* 3.246(3) 6_656 ?
Mg Ho1 3.246(3) 6_656 ?
Mg Ge1 3.302(3) 6_556 ?
Mg Mg* 3.327(3) 7_565 ?
